data_2010193
loop_
_publ_author_name
'Baggio, R.F.'
'Moya, S.A.'
'Schmied, R.'
'Gulippi, M.'
'Guerrero, J.'
'Sartori, R.'
'Garland, M.T.'

_publ_section_title
;
 Bis(3,3'-dimethylene-2,2'-biquinolinium)tetrabromoaurate(III)
 dibromoaurate (I)
;
_journal_issue 11
_journal_name_full 'Acta Crystallographica Section C'
_journal_page_first 1701
_journal_page_last 1703
_journal_paper_doi 10.1107/S0108270194000077
_journal_volume 50
_journal_year 1994
_chemical_formula_moiety 'C20 H14 Au1 Br3 N2'
_chemical_formula_sum 'C20 H14 Au Br3 N2'
_chemical_formula_weight 719.0
_space_group_IT_number 2
_space_group_name_Hall '-P 1'
_space_group_name_H-M_alt 'P -1'
_symmetry_cell_setting triclinic
_symmetry_space_group_name_Hall '-P 1'
_symmetry_space_group_name_H-M 'P -1'
_atom_type_scat_source IntTabIV
_cell_angle_alpha 89.680(10)
_cell_angle_beta 76.860(10)
_cell_angle_gamma 81.170(10)
_cell_formula_units_Z 2
_cell_length_a 7.9570(10)
_cell_length_b 9.4880(10)
_cell_length_c 13.312(3)
_cell_measurement_reflns_used 25
_cell_measurement_temperature 293
_cell_measurement_theta_max 15
_cell_measurement_theta_min 10
_cell_volume 966.6(3)
_diffrn_measurement_device 'Siemens R3m'
_diffrn_measurement_method \q-2\q
_diffrn_radiation_type MoK\a
_diffrn_radiation_wavelength 0.71073
_diffrn_reflns_av_R_equivalents 0.0152
_diffrn_reflns_limit_h_max 8
_diffrn_reflns_limit_h_min -1
_diffrn_reflns_limit_k_max 10
_diffrn_reflns_limit_k_min -10
_diffrn_reflns_limit_l_max 14
_diffrn_reflns_limit_l_min -14
_diffrn_reflns_number 3204
_diffrn_reflns_theta_max 22.5
_diffrn_standards_decay_% none
_diffrn_standards_interval_count 48
_diffrn_standards_number 2
_exptl_absorpt_coefficient_mu 13.8
_exptl_absorpt_correction_T_max 0.138
_exptl_absorpt_correction_T_min 0.082
_exptl_absorpt_correction_type empirical
_exptl_crystal_colour reddish
_exptl_crystal_density_diffrn 2.471
_exptl_crystal_description polyhedron
_exptl_crystal_size_max 0.50
_exptl_crystal_size_mid 0.21
_exptl_crystal_size_min 0.16
_refine_diff_density_max 1.73
_refine_diff_density_min -0.95
_refine_ls_goodness_of_fit_obs 0.80
_refine_ls_hydrogen_treatment noref
_refine_ls_number_parameters 238
_refine_ls_number_reflns 2168
_refine_ls_R_factor_obs 0.0455
_refine_ls_shift/esd_max 0.01
_refine_ls_structure_factor_coef F
_refine_ls_weighting_details 'w = 1/[\s^2^(F) + 0.005F^2^]'
_refine_ls_weighting_scheme calc
_refine_ls_wR_factor_obs 0.0595
_reflns_number_observed 2168
_reflns_number_total 2547
_reflns_observed_criterion F>4\s(F)
_cod_data_source_file hu1070.cif
_cod_data_source_block hu1070_structure_1_of_1
_cod_depositor_comments
;
The following automatic conversions were performed:

'_refine_ls_weighting_scheme' value '1/[\s^2^(F) + 0.005F^2^]' was
changed to 'calc'. New tag '_refine_ls_weighting_details' was
created. The value of the new tag was set to 'w = 1/[\s^2^(F) +
0.005F^2^]'.

Automatic conversion script
Id: cif_fix_values 3143 2015-03-26 13:38:13Z robertas 
;
_cod_original_cell_volume 966.5(3)
_cod_original_formula_sum 'C20 H14 Au1 Br3 N2'
_cod_database_code 2010193

loop_
_space_group_symop_id
_space_group_symop_operation_xyz
1 x,y,z
2 -x,-y,-z

loop_
_atom_site_label
_atom_site_fract_x
_atom_site_fract_y
_atom_site_fract_z
_atom_site_U_iso_or_equiv
Au(1) .0 .5000 .5000 .0630(10)
Au(2) .5000 .5000 .0 .0700(10)
Br(1) .28170(10) .43140(10) .54120(10) .0770(10)
Br(2) .3195(2) .31880(10) .03840(10) .0800(10)
Br(3) .1097(2) .3776(2) .33390(10) .0950(10)
C(1) .1327(13) -.0722(10) .1139(8) .067(4)
C(2) .1044(15) .0216(11) .2014(9) .074(4)
C(3) .0113(15) -.0111(12) .2928(8) .076(4)
C(4) -.0628(16) -.1392(13) .3072(10) .083(5)
C(5) -.0343(15) -.2337(13) .2283(9) .079(4)
C(6) .0595(14) -.2012(11) .1280(9) .070(4)
C(7) .0866(14) -.2913(10) .0390(9) .073(4)
C(8) .1799(13) -.2561(10) -.0540(8) .065(4)
C(9) .2014(15) -.3438(12) -.1508(8) .074(4)
C(10) .3684(16) -.3295(11) -.2319(9) .082(5)
C(11) .4065(14) -.1792(10) -.2404(8) .067(4)
C(12) .5022(14) -.1293(10) -.3300(8) .069(4)
C(13) .5436(14) .0075(12) -.3355(8) .074(4)
C(14) .6401(15) .0640(12) -.4261(8) .076(4)
C(15) .6790(16) .1924(14) -.4253(9) .087(5)
C(16) .6265(17) .2852(12) -.3348(9) .083(5)
C(17) .5369(14) .2344(10) -.2467(8) .070(4)
C(18) .4905(14) .0982(11) -.2454(7) .066(4)
C(19) .3537(13) -.0862(10) -.1548(7) .064(4)
C(20) .2483(14) -.1288(10) -.0563(7) .065(4)
N(1) .2276(11) -.0389(8) .0221(6) .064(3)
N(2) .3995(11) .0437(9) -.1578(6) .065(3)
H(2A) .1523 .1090 .1945 ?
H(3A) -.0059 .0537 .3507 ?
H(4A) -.1332 -.1577 .3732 ?
H(5A) -.0768 -.3233 .2392 ?
H(7B) .0383 -.3785 .0447 ?
H(9A) .1021 -.3155 -.1801 ?
H(9B) .2033 -.4423 -.1333 ?
H(10A) .4654 -.3900 -.2146 ?
H(10B) .3569 -.3619 -.2978 ?
H(12A) .5413 -.1915 -.3902 ?
H(14A) .6767 .0068 -.4888 ?
H(15A) .7458 .2263 -.4876 ?
H(16A) .6541 .3803 -.3369 ?
H(17A) .5048 .2927 -.1845 ?

loop_
_geom_angle_atom_site_label_1
_geom_angle_atom_site_label_2
_geom_angle_atom_site_label_3
_geom_angle
_geom_angle_publ_flag
Br(1) Au(1) Br(3) 90.00(10) yes
Br(3) Au(1) Br(1A) 90.00(10) yes
Br(3) Au(1) Br(3A) 180.00(10) yes
Br(2) Au(2) Br(2A) 180.00(10) yes
C(2) C(1) N(1) 120.1(9) yes
C(1) C(2) C(3) 120.4(10) yes
C(3) C(4) C(5) 119.9(11) yes
C(1) C(6) C(5) 119.7(10) yes
C(5) C(6) C(7) 123.7(10) yes
C(7) C(8) C(9) 122.5(10) yes
C(9) C(8) C(20) 121.0(9) yes
C(9) C(10) C(11) 113.0(8) yes
C(10) C(11) C(19) 120.2(9) yes
C(11) C(12) C(13) 122.0(9) yes
C(12) C(13) C(18) 119.0(9) yes
C(13) C(14) C(15) 121.0(10) yes
C(15) C(16) C(17) 118.1(11) yes
C(13) C(18) C(17) 120.6(9) yes
C(17) C(18) N(2) 122.2(9) yes
C(11) C(19) N(2) 121.3(9) yes
C(8) C(20) C(19) 118.9(9) yes
C(19) C(20) N(1) 114.8(9) yes
C(18) N(2) C(19) 123.2(8) yes
Br(1) Au(1) Br(1A) 180.00(10) yes
Br(1) Au(1) Br(3A) 90.00(10) yes
Br(1A) Au(1) Br(3A) 90.00(10) yes
C(2) C(1) C(6) 117.8(9) yes
C(6) C(1) N(1) 122.2(9) yes
C(2) C(3) C(4) 122.0(11) yes
C(4) C(5) C(6) 120.0(12) yes
C(1) C(6) C(7) 116.6(9) yes
C(6) C(7) C(8) 121.0(10) yes
C(7) C(8) C(20) 116.4(9) yes
C(8) C(9) C(10) 113.3(10) yes
C(10) C(11) C(12) 122.5(9) yes
C(12) C(11) C(19) 117.2(9) yes
C(12) C(13) C(14) 124.0(10) yes
C(14) C(13) C(18) 117.0(10) yes
C(14) C(15) C(16) 122.7(11) yes
C(16) C(17) C(18) 120.6(10) yes
C(13) C(18) N(2) 117.1(9) yes
C(11) C(19) C(20) 121.2(9) yes
C(20) C(19) N(2) 117.5(8) yes
C(8) C(20) N(1) 126.3(9) yes
C(1) N(1) C(20) 117.5(9) yes

loop_
_geom_bond_atom_site_label_1
_geom_bond_atom_site_label_2
_geom_bond_distance
_geom_bond_publ_flag
Au(1) Br(1) 2.4200(10) yes
Au(1) Br(1A) 2.4200(10) yes
Au(2) Br(2) 2.3860(10) yes
C(1) C(2) 1.424(15) yes
C(1) N(1) 1.346(12) yes
C(3) C(4) 1.424(18) yes
C(5) C(6) 1.431(15) yes
C(7) C(8) 1.359(14) yes
C(8) C(20) 1.396(15) yes
C(10) C(11) 1.501(15) yes
C(11) C(19) 1.390(14) yes
C(13) C(14) 1.425(15) yes
C(14) C(15) 1.303(18) yes
C(16) C(17) 1.354(15) yes
C(18) N(2) 1.369(12) yes
C(19) N(2) 1.336(13) yes
Au(1) Br(3) 2.4160(10) yes
Au(1) Br(3A) 2.4160(10) yes
Au(2) Br(2A) 2.3860(10) yes
C(1) C(6) 1.428(15) yes
C(2) C(3) 1.335(15) yes
C(4) C(5) 1.341(18) yes
C(6) C(7) 1.421(16) yes
C(8) C(9) 1.501(15) yes
C(9) C(10) 1.533(15) yes
C(11) C(12) 1.385(14) yes
C(12) C(13) 1.385(16) yes
C(13) C(18) 1.423(14) yes
C(15) C(16) 1.439(16) yes
C(17) C(18) 1.397(15) yes
C(19) C(20) 1.478(13) yes
C(20) N(1) 1.316(13) yes
